data_2210710
loop_
_publ_author_name
'Gui-Quan Guo'
'Fu-Ping Chen'
'Xian-Wen Wang'
'Bo Hu'
'Jing-Zhong Chen'

_publ_section_title
;
 Aqua(hippurato)bis(1,10-phenanthroline)manganese(II) perchlorate
 trihydrate
;
_journal_coeditor_code LH2182
_journal_issue 10
_journal_name_full 'Acta Crystallographica Section E'
_journal_page_first m2706
_journal_page_last m2708
_journal_paper_doi 10.1107/S1600536806038177
_journal_volume 62
_journal_year 2006
_chemical_formula_iupac '[Mn (C9 H7 N O3) (C12 H10 N2)2 (H2 O)] Cl O4, 3H2 O'
_chemical_formula_moiety 'C33 H26 Mn N5 O4 +, Cl O4 -, 3H2 O'
_chemical_formula_sum 'C33 H32 Cl Mn N5 O11'
_chemical_formula_weight 765.03
_chemical_name_systematic
;
Aqua(hippurato)bis(1,10-phenanthroline)manganese(II) perchlorate trihydrate
;
_space_group_IT_number 14
_symmetry_cell_setting monoclinic
_symmetry_space_group_name_Hall '-P 2yn'
_symmetry_space_group_name_H-M 'P 1 21/n 1'
_atom_sites_solution_hydrogens geom
_atom_sites_solution_primary direct
_atom_sites_solution_secondary difmap
_audit_creation_method SHELXL-97
_cell_angle_alpha 90.00
_cell_angle_beta 111.7740(10)
_cell_angle_gamma 90.00
_cell_formula_units_Z 4
_cell_length_a 14.1328(12)
_cell_length_b 16.0110(14)
_cell_length_c 16.8357(14)
_cell_measurement_reflns_used 3200
_cell_measurement_temperature 298(2)
_cell_measurement_theta_max 27.5
_cell_measurement_theta_min 1.0
_cell_volume 3537.8(5)
_computing_cell_refinement 'SAINT (Bruker, 2003)'
_computing_data_collection 'SMART (Bruker, 2003)'
_computing_data_reduction SAINT
_computing_molecular_graphics 'SHELXTL (Bruker, 2003)'
_computing_publication_material SHELXTL
_computing_structure_refinement 'SHELXS97 (Sheldrick, 1997)'
_computing_structure_solution 'SHELXS97 (Sheldrick, 1997)'
_diffrn_ambient_temperature 298(2)
_diffrn_detector_area_resol_mean 8.35
_diffrn_measured_fraction_theta_full 0.998
_diffrn_measured_fraction_theta_max 0.966
_diffrn_measurement_device_type
;
Bruker SMART CCD APEXII
;
_diffrn_measurement_method \w
_diffrn_radiation_monochromator graphite
_diffrn_radiation_source 'fine-focus sealed tube'
_diffrn_radiation_type MoK\a
_diffrn_radiation_wavelength 0.71073
_diffrn_reflns_av_R_equivalents 0.0371
_diffrn_reflns_av_sigmaI/netI 0.0493
_diffrn_reflns_limit_h_max 18
_diffrn_reflns_limit_h_min -18
_diffrn_reflns_limit_k_max 17
_diffrn_reflns_limit_k_min -21
_diffrn_reflns_limit_l_max 22
_diffrn_reflns_limit_l_min -22
_diffrn_reflns_number 25123
_diffrn_reflns_theta_full 28.63
_diffrn_reflns_theta_max 28.63
_diffrn_reflns_theta_min 2.37
_diffrn_standards_decay_% 0
_diffrn_standards_number 0
_exptl_absorpt_coefficient_mu 0.515
_exptl_absorpt_correction_T_max 0.885
_exptl_absorpt_correction_T_min 0.856
_exptl_absorpt_correction_type multi-scan
_exptl_absorpt_process_details '(SADABS; Sheldrick, 1996)'
_exptl_crystal_colour yellow
_exptl_crystal_density_diffrn 1.436
_exptl_crystal_density_method 'not measured'
_exptl_crystal_description needle
_exptl_crystal_F_000 1580
_exptl_crystal_size_max 0.449
_exptl_crystal_size_mid 0.238
_exptl_crystal_size_min 0.221
_refine_diff_density_max 0.358
_refine_diff_density_min -0.390
_refine_ls_extinction_method none
_refine_ls_goodness_of_fit_ref 1.027
_refine_ls_hydrogen_treatment constr
_refine_ls_matrix_type full
_refine_ls_number_parameters 497
_refine_ls_number_reflns 8777
_refine_ls_number_restraints 80
_refine_ls_restrained_S_all 1.065
_refine_ls_R_factor_all 0.1093
_refine_ls_R_factor_gt 0.0493
_refine_ls_shift/su_max 0.001
_refine_ls_shift/su_mean 0.000
_refine_ls_structure_factor_coef Fsqd
_refine_ls_weighting_details 'calc w=1/[\s^2^(Fo^2^)+(0.0595P)^2^+0.3436P] where P=(Fo^2^+2Fc^2^)/3'
_refine_ls_weighting_scheme calc
_refine_ls_wR_factor_gt 0.1157
_refine_ls_wR_factor_ref 0.1423
_reflns_number_gt 4663
_reflns_number_total 8777
_reflns_threshold_expression I>2\s(I)
_cod_data_source_file lh2182.cif
_cod_data_source_block I
_cod_original_sg_symbol_H-M 'P 21/n'
_cod_database_code 2210710
_cod_database_fobs_code 2210710

loop_
_symmetry_equiv_pos_as_xyz
'x, y, z'
'-x+1/2, y+1/2, -z+1/2'
'-x, -y, -z'
'x-1/2, -y-1/2, z-1/2'

loop_
_atom_site_type_symbol
_atom_site_label
_atom_site_fract_x
_atom_site_fract_y
_atom_site_fract_z
_atom_site_U_iso_or_equiv
_atom_site_adp_type
_atom_site_calc_flag
_atom_site_refinement_flags
_atom_site_occupancy
_atom_site_disorder_assembly
_atom_site_disorder_group
Mn Mn1 0.34418(3) 0.73675(2) 0.46202(2) 0.05019(14) Uani d . 1 . .
Cl Cl1 0.23885(7) 0.97709(6) 0.71820(5) 0.0776(3) Uani d D 1 . .
O O1 0.22911(13) 0.65692(11) 0.47224(12) 0.0583(5) Uani d . 1 . .
N N1 0.47690(16) 0.83000(14) 0.49398(14) 0.0570(6) Uani d . 1 . .
N N4 0.30066(18) 0.75629(14) 0.31814(14) 0.0582(6) Uani d . 1 . .
N N2 0.4042(2) 0.76001(15) 0.60636(14) 0.0628(6) Uani d . 1 . .
N N5 0.13892(16) 0.46531(13) 0.53121(13) 0.0540(6) Uani d . 1 . .
H H5A 0.1622 0.4472 0.5830 0.065 Uiso calc R 1 . .
C C26 0.1429(2) 0.55307(17) 0.51593(19) 0.0583(7) Uani d . 1 . .
H H26B 0.1448 0.5830 0.5666 0.070 Uiso calc R 1 . .
H H26A 0.0806 0.5689 0.4695 0.070 Uiso calc R 1 . .
C C24 0.2319(2) 0.81775(18) 0.28318(17) 0.0571(7) Uani d . 1 . .
C C25 0.2320(2) 0.58129(16) 0.49389(16) 0.0493(6) Uani d . 1 . .
C C12 0.51674(19) 0.85573(17) 0.57719(17) 0.0548(7) Uani d . 1 . .
O O2 0.30107(15) 0.53167(12) 0.49865(15) 0.0755(6) Uani d . 1 . .
O O1W 0.42924(16) 0.62822(12) 0.45936(16) 0.0837(7) Uani d . 1 . .
C C11 0.4788(2) 0.81806(17) 0.63656(16) 0.0556(7) Uani d . 1 . .
C C23 0.19232(19) 0.86251(17) 0.33828(18) 0.0573(7) Uani d . 1 . .
N N3 0.22755(16) 0.84083(13) 0.42207(14) 0.0544(5) Uani d . 1 . .
C C28 0.1022(2) 0.32130(16) 0.49154(16) 0.0507(6) Uani d . 1 . .
C C4 0.5937(2) 0.9167(2) 0.6060(2) 0.0706(8) Uani d . 1 . .
C C7 0.5210(2) 0.8407(2) 0.72346(19) 0.0716(9) Uani d . 1 . .
O O3 0.06351(18) 0.43420(13) 0.39251(13) 0.0818(7) Uani d . 1 . .
C C27 0.09991(19) 0.41106(17) 0.46715(17) 0.0531(7) Uani d . 1 . .
C C9 0.4146(4) 0.7384(3) 0.7500(2) 0.0972(12) Uani d . 1 . .
H H9 0.3929 0.7086 0.7875 0.117 Uiso calc R 1 . .
C C33 0.0231(3) 0.2695(2) 0.44476(19) 0.0708(9) Uani d . 1 . .
H H33 -0.0318 0.2909 0.3992 0.085 Uiso calc R 1 . .
C C16 0.1981(3) 0.8394(3) 0.1959(2) 0.0818(10) Uani d . 1 . .
C C8 0.4859(3) 0.7982(3) 0.7794(2) 0.0934(12) Uani d . 1 . .
H H8 0.5119 0.8114 0.8374 0.112 Uiso calc R 1 . .
C C14 0.3064(4) 0.7317(3) 0.1798(3) 0.1023(13) Uani d . 1 . .
H H14 0.3328 0.7010 0.1459 0.123 Uiso calc R 1 . .
C C29 0.1829(2) 0.28810(19) 0.55800(19) 0.0665(8) Uani d . 1 . .
H H29 0.2367 0.3224 0.5899 0.080 Uiso calc R 1 . .
C C5 0.6309(3) 0.9404(3) 0.6937(3) 0.0951(12) Uani d . 1 . .
H H5 0.6804 0.9818 0.7127 0.114 Uiso calc R 1 . .
C C13 0.3368(3) 0.7146(2) 0.2674(2) 0.0786(9) Uani d . 1 . .
H H13 0.3841 0.6723 0.2909 0.094 Uiso calc R 1 . .
C C22 0.1904(3) 0.8813(2) 0.4730(2) 0.0779(9) Uani d . 1 . .
H H22 0.2145 0.8673 0.5307 0.094 Uiso calc R 1 . .
C C19 0.1195(2) 0.9254(2) 0.3046(2) 0.0797(10) Uani d . 1 . .
C C1 0.5147(2) 0.8635(2) 0.4396(2) 0.0723(9) Uani d . 1 . .
H H1 0.4884 0.8459 0.3830 0.087 Uiso calc R 1 . .
C C10 0.3737(3) 0.7216(2) 0.6625(2) 0.0855(10) Uani d . 1 . .
H H10 0.3226 0.6816 0.6426 0.103 Uiso calc R 1 . .
O O4W 0.57351(18) 0.68194(16) 0.27317(15) 0.0989(8) Uani d . 1 . .
O O3W -0.0530(2) 0.35671(15) 0.24267(14) 0.1009(8) Uani d . 1 . .
O O2W 0.59156(17) 0.60493(16) 0.42477(17) 0.1032(9) Uani d . 1 . .
C C30 0.1847(3) 0.2044(2) 0.5778(2) 0.0903(11) Uani d . 1 . .
H H30 0.2400 0.1824 0.6225 0.108 Uiso calc R 1 . .
C C2 0.5914(3) 0.9236(2) 0.4629(2) 0.0844(10) Uani d . 1 . .
H H2 0.6157 0.9454 0.4229 0.101 Uiso calc R 1 . .
C C18 0.0875(3) 0.9445(3) 0.2150(3) 0.1182(16) Uani d . 1 . .
H H18 0.0394 0.9863 0.1919 0.142 Uiso calc R 1 . .
C C3 0.6298(2) 0.9495(2) 0.5455(3) 0.0884(11) Uani d . 1 . .
H H3 0.6809 0.9898 0.5622 0.106 Uiso calc R 1 . .
C C32 0.0255(3) 0.1858(2) 0.4657(2) 0.0985(13) Uani d . 1 . .
H H32 -0.0279 0.1509 0.4345 0.118 Uiso calc R 1 . .
C C15 0.2388(4) 0.7929(3) 0.1454(2) 0.1059(14) Uani d . 1 . .
H H15 0.2187 0.8048 0.0874 0.127 Uiso calc R 1 . .
C C21 0.1174(3) 0.9435(2) 0.4440(3) 0.1084(14) Uani d . 1 . .
H H21 0.0926 0.9696 0.4817 0.130 Uiso calc R 1 . .
C C20 0.0824(3) 0.9660(2) 0.3608(3) 0.1045(13) Uani d . 1 . .
H H20 0.0340 1.0082 0.3410 0.125 Uiso calc R 1 . .
C C17 0.1249(4) 0.9040(3) 0.1642(3) 0.1128(16) Uani d . 1 . .
H H17 0.1026 0.9182 0.1067 0.135 Uiso calc R 1 . .
C C6 0.5966(3) 0.9047(3) 0.7495(2) 0.0978(12) Uani d . 1 . .
H H6 0.6224 0.9218 0.8063 0.117 Uiso calc R 1 . .
C C31 0.1063(4) 0.1543(2) 0.5324(3) 0.1073(13) Uani d . 1 . .
H H31 0.1073 0.0981 0.5465 0.129 Uiso calc R 1 . .
O O5A 0.2374(6) 1.0552(3) 0.7579(3) 0.161(3) Uani d PD 0.731(9) A 1
O O4A 0.1418(3) 0.9594(4) 0.6578(3) 0.129(2) Uani d PDU 0.731(9) A 1
O O6A 0.3052(4) 0.9858(5) 0.6723(3) 0.141(2) Uani d PDU 0.731(9) A 1
O O7A 0.2740(6) 0.9165(3) 0.7793(3) 0.136(2) Uani d PDU 0.731(9) A 1
O O4B 0.2660(14) 1.0247(9) 0.6654(9) 0.151(7) Uani d PDU 0.269(9) A 2
O O5B 0.1838(12) 1.0118(13) 0.7621(10) 0.192(9) Uani d PDU 0.269(9) A 2
O O6B 0.1933(14) 0.8999(8) 0.6835(8) 0.141(6) Uani d PDU 0.269(9) A 2
O O7B 0.3311(8) 0.9493(10) 0.7845(7) 0.110(5) Uani d PDU 0.269(9) A 2
H H1B 0.4019 0.5834 0.4738 0.164 Uiso d . 1 . .
H H1A 0.4847 0.6113 0.4497 0.164 Uiso d . 1 . .
H H2B 0.6309 0.5590 0.4392 0.164 Uiso d . 1 . .
H H2A 0.5829 0.6161 0.3704 0.164 Uiso d . 1 . .
H H4B 0.5840 0.7361 0.2795 0.164 Uiso d . 1 . .
H H3B -0.0165 0.3822 0.2921 0.164 Uiso d . 1 . .
H H4A 0.6268 0.6659 0.2578 0.164 Uiso d . 1 . .
H H3A -0.1042 0.3943 0.2288 0.164 Uiso d . 1 . .

loop_
_atom_site_aniso_label
_atom_site_aniso_U_11
_atom_site_aniso_U_22
_atom_site_aniso_U_33
_atom_site_aniso_U_12
_atom_site_aniso_U_13
_atom_site_aniso_U_23
Mn1 0.0598(3) 0.0443(3) 0.0499(2) -0.00426(18) 0.02434(19) 0.00121(18)
Cl1 0.0813(6) 0.0795(6) 0.0672(5) -0.0049(4) 0.0219(4) 0.0133(5)
O1 0.0622(11) 0.0429(11) 0.0748(12) -0.0012(9) 0.0311(10) 0.0095(9)
N1 0.0587(13) 0.0578(15) 0.0563(14) -0.0071(11) 0.0234(11) -0.0016(11)
N4 0.0682(15) 0.0610(16) 0.0517(13) -0.0122(12) 0.0296(12) -0.0051(11)
N2 0.0799(17) 0.0600(16) 0.0507(13) -0.0028(13) 0.0269(12) 0.0026(11)
N5 0.0649(14) 0.0453(14) 0.0516(13) -0.0132(10) 0.0214(11) 0.0003(10)
C26 0.0653(17) 0.0449(17) 0.0709(18) -0.0069(13) 0.0324(15) -0.0019(13)
C24 0.0546(16) 0.0631(19) 0.0493(16) -0.0204(14) 0.0144(13) 0.0031(14)
C25 0.0564(16) 0.0406(16) 0.0505(15) -0.0014(12) 0.0195(12) 0.0015(12)
C12 0.0499(15) 0.0494(17) 0.0587(17) 0.0060(12) 0.0129(13) -0.0059(13)
O2 0.0738(13) 0.0516(12) 0.1163(17) 0.0112(10) 0.0529(13) 0.0238(11)
O1W 0.0847(15) 0.0566(13) 0.135(2) 0.0093(11) 0.0699(15) 0.0130(12)
C11 0.0605(16) 0.0525(18) 0.0488(15) 0.0108(14) 0.0142(13) -0.0016(13)
C23 0.0498(15) 0.0540(18) 0.0667(18) -0.0092(13) 0.0199(14) 0.0102(14)
N3 0.0652(14) 0.0460(13) 0.0598(14) -0.0022(11) 0.0323(12) 0.0017(11)
C28 0.0587(16) 0.0483(16) 0.0517(15) -0.0104(13) 0.0282(13) -0.0044(12)
C4 0.0581(18) 0.065(2) 0.078(2) -0.0024(15) 0.0133(16) -0.0079(17)
C7 0.080(2) 0.072(2) 0.0505(18) 0.0165(18) 0.0094(16) -0.0062(16)
O3 0.1086(17) 0.0688(15) 0.0521(12) -0.0079(12) 0.0112(11) 0.0065(11)
C27 0.0548(15) 0.0541(18) 0.0517(16) -0.0061(13) 0.0211(13) 0.0021(13)
C9 0.144(4) 0.099(3) 0.060(2) 0.006(3) 0.051(2) 0.012(2)
C33 0.085(2) 0.067(2) 0.0584(18) -0.0214(17) 0.0242(16) -0.0063(15)
C16 0.080(2) 0.105(3) 0.0505(19) -0.030(2) 0.0132(17) 0.0073(19)
C8 0.131(3) 0.092(3) 0.0491(19) 0.019(3) 0.024(2) -0.0004(19)
C14 0.130(4) 0.124(4) 0.074(3) -0.037(3) 0.062(3) -0.029(2)
C29 0.0675(19) 0.058(2) 0.073(2) -0.0047(15) 0.0239(16) 0.0007(15)
C5 0.083(2) 0.099(3) 0.082(3) -0.018(2) 0.005(2) -0.027(2)
C13 0.096(2) 0.084(2) 0.071(2) -0.0146(19) 0.0489(19) -0.0174(18)
C22 0.102(3) 0.059(2) 0.092(2) 0.0085(18) 0.058(2) 0.0039(17)
C19 0.0592(19) 0.069(2) 0.101(3) 0.0014(16) 0.0186(19) 0.023(2)
C1 0.077(2) 0.075(2) 0.071(2) -0.0194(17) 0.0347(17) -0.0065(16)
C10 0.120(3) 0.085(3) 0.062(2) -0.014(2) 0.047(2) 0.0040(17)
O4W 0.1006(17) 0.111(2) 0.0916(16) 0.0294(15) 0.0437(14) 0.0281(15)
O3W 0.126(2) 0.0917(18) 0.0632(14) 0.0122(15) 0.0093(14) -0.0117(12)
O2W 0.0884(16) 0.1063(19) 0.145(2) 0.0433(14) 0.0775(16) 0.0619(17)
C30 0.108(3) 0.060(2) 0.095(3) 0.011(2) 0.028(2) 0.011(2)
C2 0.079(2) 0.085(3) 0.098(3) -0.0245(19) 0.044(2) -0.003(2)
C18 0.079(3) 0.127(4) 0.115(4) 0.010(3) -0.002(3) 0.058(3)
C3 0.067(2) 0.082(3) 0.113(3) -0.0231(18) 0.030(2) -0.015(2)
C32 0.144(4) 0.067(3) 0.078(2) -0.053(2) 0.033(2) -0.017(2)
C15 0.123(4) 0.141(4) 0.052(2) -0.052(3) 0.030(2) -0.009(2)
C21 0.127(3) 0.076(3) 0.158(4) 0.025(3) 0.093(3) 0.008(3)
C20 0.082(3) 0.078(3) 0.161(4) 0.024(2) 0.053(3) 0.029(3)
C17 0.100(3) 0.141(4) 0.068(3) -0.014(3) -0.003(2) 0.037(3)
C6 0.104(3) 0.104(3) 0.061(2) -0.002(2) 0.002(2) -0.026(2)
C31 0.173(4) 0.056(2) 0.090(3) -0.015(3) 0.046(3) 0.000(2)
O5A 0.228(6) 0.090(3) 0.156(5) -0.004(4) 0.062(4) -0.048(3)
O4A 0.079(3) 0.166(5) 0.112(3) -0.026(3) 0.003(2) -0.019(3)
O6A 0.128(4) 0.193(6) 0.135(4) -0.013(4) 0.088(3) 0.026(4)
O7A 0.190(5) 0.112(4) 0.097(3) 0.013(4) 0.044(4) 0.048(3)
O4B 0.176(11) 0.131(9) 0.135(9) -0.025(7) 0.048(7) 0.067(7)
O5B 0.176(11) 0.212(13) 0.215(12) 0.012(8) 0.106(9) -0.035(9)
O6B 0.164(10) 0.146(10) 0.120(9) -0.069(7) 0.062(7) -0.034(7)
O7B 0.092(7) 0.133(9) 0.088(7) 0.006(6) 0.014(5) 0.004(6)

loop_
_atom_type_symbol
_atom_type_description
_atom_type_scat_dispersion_real
_atom_type_scat_dispersion_imag
_atom_type_scat_source
C C 0.0033 0.0016 'International Tables Vol C Tables 4.2.6.8 and 6.1.1.4'
H H 0.0000 0.0000 'International Tables Vol C Tables 4.2.6.8 and 6.1.1.4'
N N 0.0061 0.0033 'International Tables Vol C Tables 4.2.6.8 and 6.1.1.4'
O O 0.0106 0.0060 'International Tables Vol C Tables 4.2.6.8 and 6.1.1.4'
Cl Cl 0.1484 0.1585 'International Tables Vol C Tables 4.2.6.8 and 6.1.1.4'
Mn Mn 0.3368 0.7283 'International Tables Vol C Tables 4.2.6.8 and 6.1.1.4'

loop_
_geom_angle_atom_site_label_1
_geom_angle_atom_site_label_2
_geom_angle_atom_site_label_3
_geom_angle
_geom_angle_publ_flag
O1W Mn1 O1 88.04(7) y
O1W Mn1 N3 162.17(9) y
O1 Mn1 N3 88.40(7) y
O1W Mn1 N2 99.55(9) y
O1 Mn1 N2 90.30(8) y
N3 Mn1 N2 97.93(8) y
O1W Mn1 N4 91.24(9) y
O1 Mn1 N4 104.75(7) y
N3 Mn1 N4 72.82(8) y
N2 Mn1 N4 161.82(9) y
O1W Mn1 N1 96.74(8) y
O1 Mn1 N1 162.53(8) y
N3 Mn1 N1 91.85(8) y
N2 Mn1 N1 72.36(8) y
N4 Mn1 N1 91.98(8) y
O4B Cl1 O5B 119.3(8) ?
O7A Cl1 O4A 112.8(3) ?
O4B Cl1 O6B 115.1(8) ?
O5B Cl1 O6B 108.2(8) ?
O7A Cl1 O5A 109.6(3) ?
O4A Cl1 O5A 109.7(3) ?
O7A Cl1 O6A 110.4(3) ?
O4A Cl1 O6A 106.9(3) ?
O5A Cl1 O6A 107.2(4) ?
O4B Cl1 O7B 107.0(7) ?
O5B Cl1 O7B 103.8(8) ?
O6B Cl1 O7B 101.1(7) ?
C25 O1 Mn1 131.12(17) ?
C1 N1 C12 117.7(2) ?
C1 N1 Mn1 126.96(19) ?
C12 N1 Mn1 115.22(17) ?
C13 N4 C24 118.1(3) ?
C13 N4 Mn1 126.6(2) ?
C24 N4 Mn1 115.27(17) ?
C10 N2 C11 117.6(3) ?
C10 N2 Mn1 126.2(2) ?
C11 N2 Mn1 116.12(17) ?
C27 N5 C26 121.7(2) ?
C27 N5 H5A 119.2 ?
C26 N5 H5A 119.2 ?
N5 C26 C25 115.5(2) ?
N5 C26 H26B 108.4 ?
C25 C26 H26B 108.4 ?
N5 C26 H26A 108.4 ?
C25 C26 H26A 108.4 ?
H26B C26 H26A 107.5 ?
N4 C24 C16 122.8(3) ?
N4 C24 C23 118.0(2) ?
C16 C24 C23 119.2(3) ?
O2 C25 O1 125.1(2) ?
O2 C25 C26 120.1(2) ?
O1 C25 C26 114.8(2) ?
N1 C12 C4 122.3(3) ?
N1 C12 C11 118.1(2) ?
C4 C12 C11 119.6(3) ?
Mn1 O1W H1B 110.3 ?
Mn1 O1W H1A 142.1 ?
H1B O1W H1A 107.6 ?
N2 C11 C7 122.5(3) ?
N2 C11 C12 117.9(2) ?
C7 C11 C12 119.6(3) ?
N3 C23 C19 122.4(3) ?
N3 C23 C24 117.6(2) ?
C19 C23 C24 120.0(3) ?
C22 N3 C23 117.8(3) ?
C22 N3 Mn1 125.9(2) ?
C23 N3 Mn1 116.34(18) ?
C29 C28 C33 119.0(3) ?
C29 C28 C27 121.6(2) ?
C33 C28 C27 119.4(3) ?
C3 C4 C12 117.0(3) ?
C3 C4 C5 124.1(3) ?
C12 C4 C5 118.9(3) ?
C8 C7 C11 117.3(3) ?
C8 C7 C6 123.8(3) ?
C11 C7 C6 118.9(3) ?
O3 C27 N5 121.5(3) ?
O3 C27 C28 122.1(3) ?
N5 C27 C28 116.4(2) ?
C8 C9 C10 119.1(3) ?
C8 C9 H9 120.4 ?
C10 C9 H9 120.4 ?
C28 C33 C32 119.9(3) ?
C28 C33 H33 120.1 ?
C32 C33 H33 120.1 ?
C15 C16 C24 116.4(4) ?
C15 C16 C17 124.3(4) ?
C24 C16 C17 119.2(4) ?
C9 C8 C7 120.3(3) ?
C9 C8 H8 119.9 ?
C7 C8 H8 119.9 ?
C15 C14 C13 119.2(4) ?
C15 C14 H14 120.4 ?
C13 C14 H14 120.4 ?
C28 C29 C30 120.6(3) ?
C28 C29 H29 119.7 ?
C30 C29 H29 119.7 ?
C6 C5 C4 121.7(4) ?
C6 C5 H5 119.2 ?
C4 C5 H5 119.2 ?
N4 C13 C14 122.5(4) ?
N4 C13 H13 118.7 ?
C14 C13 H13 118.7 ?
N3 C22 C21 122.9(3) ?
N3 C22 H22 118.5 ?
C21 C22 H22 118.5 ?
C23 C19 C20 117.6(3) ?
C23 C19 C18 118.4(4) ?
C20 C19 C18 124.0(4) ?
N1 C1 C2 123.6(3) ?
N1 C1 H1 118.2 ?
C2 C1 H1 118.2 ?
N2 C10 C9 123.1(4) ?
N2 C10 H10 118.4 ?
C9 C10 H10 118.4 ?
H4B O4W H4A 100.9 ?
H3B O3W H3A 93.8 ?
H2B O2W H2A 106.0 ?
C31 C30 C29 120.1(3) ?
C31 C30 H30 120.0 ?
C29 C30 H30 120.0 ?
C3 C2 C1 118.2(3) ?
C3 C2 H2 120.9 ?
C1 C2 H2 120.9 ?
C17 C18 C19 121.6(4) ?
C17 C18 H18 119.2 ?
C19 C18 H18 119.2 ?
C2 C3 C4 121.1(3) ?
C2 C3 H3 119.5 ?
C4 C3 H3 119.5 ?
C31 C32 C33 120.1(3) ?
C31 C32 H32 119.9 ?
C33 C32 H32 119.9 ?
C14 C15 C16 120.8(4) ?
C14 C15 H15 119.6 ?
C16 C15 H15 119.6 ?
C20 C21 C22 119.7(4) ?
C20 C21 H21 120.1 ?
C22 C21 H21 120.1 ?
C21 C20 C19 119.5(4) ?
C21 C20 H20 120.3 ?
C19 C20 H20 120.3 ?
C18 C17 C16 121.5(4) ?
C18 C17 H17 119.2 ?
C16 C17 H17 119.2 ?
C5 C6 C7 121.2(3) ?
C5 C6 H6 119.4 ?
C7 C6 H6 119.4 ?
C30 C31 C32 120.4(4) ?
C30 C31 H31 119.8 ?
C32 C31 H31 119.8 ?

loop_
_geom_bond_atom_site_label_1
_geom_bond_atom_site_label_2
_geom_bond_distance
_geom_bond_publ_flag
Mn1 O1W 2.123(2) y
Mn1 O1 2.1249(17) y
Mn1 N3 2.264(2) y
Mn1 N2 2.288(2) y
Mn1 N4 2.289(2) y
Mn1 N1 2.300(2) y
Cl1 O4B 1.331(9) ?
Cl1 O7A 1.365(4) ?
Cl1 O5B 1.374(8) ?
Cl1 O4A 1.400(3) ?
Cl1 O6B 1.415(8) ?
Cl1 O5A 1.422(4) ?
Cl1 O6A 1.426(4) ?
Cl1 O7B 1.436(7) ?
O1 C25 1.261(3) ?
N1 C1 1.332(3) ?
N1 C12 1.365(3) ?
N4 C13 1.326(4) ?
N4 C24 1.355(4) ?
N2 C10 1.327(4) ?
N2 C11 1.355(4) ?
N5 C27 1.334(3) ?
N5 C26 1.433(3) ?
N5 H5A 0.8600 ?
C26 C25 1.507(3) ?
C26 H26B 0.9700 ?
C26 H26A 0.9700 ?
C24 C16 1.410(4) ?
C24 C23 1.439(4) ?
C25 O2 1.238(3) ?
C12 C4 1.407(4) ?
C12 C11 1.431(4) ?
O1W H1B 0.8908 ?
O1W H1A 0.8992 ?
C11 C7 1.407(4) ?
C23 N3 1.355(3) ?
C23 C19 1.401(4) ?
N3 C22 1.328(3) ?
C28 C29 1.374(4) ?
C28 C33 1.380(4) ?
C28 C27 1.492(4) ?
C4 C3 1.399(5) ?
C4 C5 1.423(5) ?
C7 C8 1.393(5) ?
C7 C6 1.427(5) ?
O3 C27 1.225(3) ?
C9 C8 1.345(5) ?
C9 C10 1.394(5) ?
C9 H9 0.9300 ?
C33 C32 1.383(5) ?
C33 H33 0.9300 ?
C16 C15 1.403(6) ?
C16 C17 1.419(6) ?
C8 H8 0.9300 ?
C14 C15 1.341(6) ?
C14 C13 1.402(5) ?
C14 H14 0.9300 ?
C29 C30 1.378(4) ?
C29 H29 0.9300 ?
C5 C6 1.335(5) ?
C5 H5 0.9300 ?
C13 H13 0.9300 ?
C22 C21 1.387(5) ?
C22 H22 0.9300 ?
C19 C20 1.401(5) ?
C19 C18 1.438(5) ?
C1 C2 1.392(4) ?
C1 H1 0.9300 ?
C10 H10 0.9300 ?
O4W H4B 0.8797 ?
O4W H4A 0.9192 ?
O3W H3B 0.8986 ?
O3W H3A 0.9027 ?
O2W H2B 0.8993 ?
O2W H2A 0.8948 ?
C30 C31 1.352(5) ?
C30 H30 0.9300 ?
C2 C3 1.357(5) ?
C2 H2 0.9300 ?
C18 C17 1.329(6) ?
C18 H18 0.9300 ?
C3 H3 0.9300 ?
C32 C31 1.366(5) ?
C32 H32 0.9300 ?
C15 H15 0.9300 ?
C21 C20 1.349(6) ?
C21 H21 0.9300 ?
C20 H20 0.9300 ?
C17 H17 0.9300 ?
C6 H6 0.9300 ?
C31 H31 0.9300 ?

loop_
_geom_hbond_atom_site_label_D
_geom_hbond_atom_site_label_H
_geom_hbond_atom_site_label_A
_geom_hbond_site_symmetry_A
_geom_hbond_distance_DH
_geom_hbond_distance_HA
_geom_hbond_distance_DA
_geom_hbond_angle_DHA
_geom_hbond_publ_flag
O1W H1B O2 1_555 0.90 1.83 2.645(3) 152 y
O2W H2B O2 3_666 0.90 1.84 2.701(3) 160 y
O3W H3B O3 1_555 0.90 1.85 2.745(3) 178 y
O1W H1A O2W 1_555 0.90 1.71 2.595(4) 166 y
O2W H2A O4W 1_555 0.90 1.90 2.760(4) 158 y
O4W H4B O3W 2_555 0.88 1.98 2.816(4) 157 y
C3 H3 Cg1 3_676 0.93 2.75 3.680(4) 174 y
C5 H5 Cg2 3_676 0.93 3.04 3.961(5) 172 y
